data_4109695
loop_
_publ_author_name
'Ahmad El-Awa'
'Xavier Mollat du Jourdin'
'Philip L. Fuchs'

_publ_contact_author_address
;    Department of Chemistry
     Purdue University
     560 Oval Dr.
     W. Lafayette
     IN 47907-2084
     USA
;
_publ_contact_author_email pffuchs@purdue.edu
_publ_contact_author_name 'Philip L. Fuchs'
_publ_contact_author_phone 1(765)4945242
_publ_section_title
;
 Asymmetric Synthesis of All Eight Seven-Carbon Dipropionate Stereotetrads
;
_journal_name_full 'Journal of the American Chemical Society'
_journal_page_first 9086
_journal_page_last 9093
_journal_paper_doi 10.1021/ja071217x
_journal_volume 129
_journal_year 2007
_chemical_absolute_configuration ad
_chemical_formula_moiety 'C23 H36 O5 S1 Si1'
_chemical_formula_sum 'C23 H36 O5 S Si'
_chemical_formula_weight 452.69
_chemical_name_systematic ' ?'
_space_group_IT_number 4
_symmetry_cell_setting monoclinic
_symmetry_space_group_name_Hall 'P 2yb'
_symmetry_space_group_name_H-M 'P 1 21 1'
_atom_type_scat_source 'International Tables for Crystallography (Vol C)'
_audit_creation_date 9-02-07
_audit_creation_method 'SHELXL and local programs'
_audit_update_record ' ?'
_cell_angle_alpha 90.00
_cell_angle_beta 100.822(5)
_cell_angle_gamma 90.00
_cell_formula_units_Z 2
_cell_length_a 12.3332(7)
_cell_length_b 6.8353(5)
_cell_length_c 15.6695(11)
_cell_measurement_reflns_used 9678
_cell_measurement_temperature 150
_cell_measurement_theta_max 27
_cell_measurement_theta_min 2
_cell_volume 1297.46(15)
_computing_cell_refinement 'DENZO/SCALEPACK (Otwinowski & Minor, 1996)'
_computing_data_collection 'Collect (Nonius, 1998)'
_computing_data_reduction 'DENZO/SCALEPACK (Otwinowski & Minor, 1996)'
_computing_molecular_graphics
;
    ORTEP (Johnson, 1976)
    PLATON (Spek, 1997)
;
_computing_publication_material 'SHELX97(Sheldrick, 1997) and local programs'
_computing_structure_refinement 'SHELX97 (Sheldrick, 1997)'
_computing_structure_solution
;
 direct methods (SIR2004, Burla et al., 2005)
;
_diffrn_ambient_temperature 150
_diffrn_measured_fraction_theta_max 0.9136
_diffrn_measurement_device_type Nonius_KappaCCD
_diffrn_measurement_method \w
_diffrn_radiation_monochromator 'graphite 002'
_diffrn_radiation_type MO-K\a
_diffrn_radiation_wavelength 0.71073
_diffrn_reflns_av_R_equivalents 0.048
_diffrn_reflns_limit_h_max 16
_diffrn_reflns_limit_h_min -15
_diffrn_reflns_limit_k_max 8
_diffrn_reflns_limit_k_min -8
_diffrn_reflns_limit_l_max 20
_diffrn_reflns_limit_l_min -20
_diffrn_reflns_number 9678
_diffrn_reflns_theta_max 27.48
_diffrn_reflns_theta_min 2.33
_exptl_absorpt_coefficient_mu 0.191
_exptl_absorpt_correction_T_max 0.9764
_exptl_absorpt_correction_T_min 0.9126
_exptl_absorpt_correction_type multi-scan
_exptl_absorpt_process_details 'SCALEPACK (Otwinowski & Minor, 1997)'
_exptl_crystal_colour_primary colourless
_exptl_crystal_density_diffrn 1.159
_exptl_crystal_description needle
_exptl_crystal_F_000 488
_exptl_crystal_size_max 0.44
_exptl_crystal_size_mid 0.15
_exptl_crystal_size_min 0.13
_refine_diff_density_max 0.18
_refine_diff_density_min -0.34
_refine_ls_abs_structure_details 'Flack H. D. (1983), Acta Cryst. A39, 876-881'
_refine_ls_abs_structure_Flack -0.05(7)
_refine_ls_extinction_method none
_refine_ls_goodness_of_fit_ref 1.011
_refine_ls_hydrogen_treatment constr
_refine_ls_matrix_type full
_refine_ls_number_parameters 279
_refine_ls_number_reflns 5172
_refine_ls_number_restraints 1
_refine_ls_R_factor_all 0.058
_refine_ls_R_factor_gt 0.040
_refine_ls_shift/su_max 0.001
_refine_ls_structure_factor_coef Fsqd
_refine_ls_weighting_details '1/[\s^2^(Fo^2^)+(0.0461P)^2^+0.0000P] where P=(Fo^2^+2Fc^2^)/3  '
_refine_ls_weighting_scheme calc
_refine_ls_wR_factor_gt 0.087
_refine_ls_wR_factor_ref 0.096
_reflns_Friedel_coverage 0.7645
_reflns_number_gt 4174
_reflns_number_total 5172
_reflns_threshold_expression >2.0\s(I)
_cod_data_source_file ja071217xsi20070220_105505.cif
_cod_data_source_block TET8
_cod_original_formula_sum 'C23 H36 O5 S1 Si1'
_cod_database_code 4109695

loop_
_symmetry_equiv_pos_as_xyz
'x, y, z'
'-x, y+1/2, -z'

loop_
_atom_site_label
_atom_site_fract_x
_atom_site_fract_y
_atom_site_fract_z
_atom_site_U_iso_or_equiv
_atom_site_adp_type
_atom_site_occupancy
_atom_site_symmetry_multiplicity
_atom_site_calc_flag
_atom_site_refinement_flags
S(1) 0.15937(4) 0.58241(9) 1.03683(3) 0.03245(14) Uani 1 1 d .
Si(5) -0.17468(5) 0.95670(11) 0.62871(4) 0.03873(18) Uani 1 1 d .
O(11) 0.19930(14) 0.3867(2) 1.05850(11) 0.0384(4) Uani 1 1 d .
O(12) 0.07812(13) 0.6623(3) 1.08187(10) 0.0420(4) Uani 1 1 d .
O(31) 0.29366(12) 0.6366(3) 0.76272(10) 0.0366(4) Uani 1 1 d .
O(32) 0.3754(2) 0.9147(4) 0.81522(19) 0.0932(10) Uani 1 1 d .
O(51) -0.08964(12) 0.7761(3) 0.66402(10) 0.0372(4) Uani 1 1 d .
C(1) 0.10877(16) 0.5894(4) 0.92356(13) 0.0290(4) Uani 1 1 d .
C(2) 0.18833(17) 0.5268(3) 0.86660(14) 0.0296(5) Uani 1 1 d .
C(3) 0.19465(16) 0.6845(3) 0.79744(14) 0.0290(5) Uani 1 1 d .
C(4) 0.09933(17) 0.6981(4) 0.71902(14) 0.0315(5) Uani 1 1 d .
C(5) -0.00932(16) 0.7692(4) 0.74353(14) 0.0323(5) Uani 1 1 d .
C(6) -0.05830(17) 0.6378(4) 0.80591(15) 0.0361(5) Uani 1 1 d .
C(7) 0.00335(18) 0.6380(3) 0.89791(15) 0.0341(5) Uani 1 1 d .
C(11) 0.27684(18) 0.7361(3) 1.05218(14) 0.0316(5) Uani 1 1 d .
C(12) 0.37942(19) 0.6602(4) 1.08736(16) 0.0410(6) Uani 1 1 d .
C(13) 0.4711(2) 0.7802(4) 1.09730(18) 0.0465(6) Uani 1 1 d .
C(14) 0.4599(2) 0.9732(4) 1.06963(17) 0.0462(6) Uani 1 1 d .
C(15) 0.3571(2) 1.0491(4) 1.03567(18) 0.0468(6) Uani 1 1 d .
C(16) 0.26454(19) 0.9304(4) 1.02722(16) 0.0378(5) Uani 1 1 d .
C(21) 0.1663(2) 0.3190(4) 0.83086(17) 0.0404(6) Uani 1 1 d .
C(32) 0.3758(2) 0.7680(5) 0.77471(18) 0.0496(7) Uani 1 1 d .
C(33) 0.4676(2) 0.7058(6) 0.7297(2) 0.0724(11) Uani 1 1 d .
C(41) 0.1318(2) 0.8366(4) 0.65169(16) 0.0438(6) Uani 1 1 d .
C(51) -0.2711(2) 0.8446(5) 0.53479(17) 0.0494(7) Uani 1 1 d .
C(52) -0.2091(3) 0.7876(7) 0.4631(2) 0.0774(11) Uani 1 1 d .
C(53) -0.3622(3) 0.9921(7) 0.4986(2) 0.0989(15) Uani 1 1 d .
C(54) -0.3234(3) 0.6599(6) 0.5653(3) 0.0795(11) Uani 1 1 d .
C(55) -0.2488(2) 1.0453(5) 0.71401(17) 0.0600(9) Uani 1 1 d .
C(56) -0.0976(3) 1.1665(5) 0.5941(2) 0.0656(9) Uani 1 1 d .
H(2) 0.2629 0.5233 0.9050 0.035 Uiso 1 1 calc R
H(3) 0.2051 0.8152 0.8265 0.035 Uiso 1 1 calc R
H(4) 0.0867 0.5651 0.6924 0.038 Uiso 1 1 calc R
H(5) 0.0016 0.9039 0.7686 0.039 Uiso 1 1 calc R
H(7) -0.0363 0.6761 0.9416 0.041 Uiso 1 1 calc R
H(12) 0.3868 0.5269 1.1045 0.049 Uiso 1 1 calc R
H(13) 0.5416 0.7306 1.1230 0.056 Uiso 1 1 calc R
H(14) 0.5235 1.0538 1.0741 0.055 Uiso 1 1 calc R
H(15) 0.3498 1.1822 1.0181 0.056 Uiso 1 1 calc R
H(16) 0.1934 0.9819 1.0045 0.045 Uiso 1 1 calc R
H(6A) -0.1352 0.6800 0.8056 0.043 Uiso 1 1 calc R
H(6B) -0.0611 0.5019 0.7837 0.043 Uiso 1 1 calc R
H(21A) 0.1747 0.2259 0.8792 0.061 Uiso 1 1 calc R
H(21B) 0.2192 0.2871 0.7934 0.061 Uiso 1 1 calc R
H(21C) 0.0911 0.3110 0.7971 0.061 Uiso 1 1 calc R
H(33A) 0.4573 0.7665 0.6721 0.109 Uiso 1 1 calc R
H(33B) 0.4668 0.5631 0.7236 0.109 Uiso 1 1 calc R
H(33C) 0.5386 0.7472 0.7642 0.109 Uiso 1 1 calc R
H(41A) 0.0712 0.8453 0.6015 0.066 Uiso 1 1 calc R
H(41B) 0.1980 0.7868 0.6329 0.066 Uiso 1 1 calc R
H(41C) 0.1469 0.9667 0.6774 0.066 Uiso 1 1 calc R
H(52A) -0.1531 0.6892 0.4852 0.116 Uiso 1 1 calc R
H(52B) -0.1733 0.9036 0.4442 0.116 Uiso 1 1 calc R
H(52C) -0.2612 0.7335 0.4138 0.116 Uiso 1 1 calc R
H(53A) -0.3291 1.1070 0.4762 0.148 Uiso 1 1 calc R
H(53B) -0.4007 1.0323 0.5451 0.148 Uiso 1 1 calc R
H(53C) -0.4148 0.9310 0.4516 0.148 Uiso 1 1 calc R
H(54A) -0.3748 0.6026 0.5164 0.119 Uiso 1 1 calc R
H(54B) -0.3633 0.6942 0.6117 0.119 Uiso 1 1 calc R
H(54C) -0.2653 0.5648 0.5873 0.119 Uiso 1 1 calc R
H(55A) -0.2912 0.9375 0.7328 0.090 Uiso 1 1 calc R
H(55B) -0.2992 1.1513 0.6905 0.090 Uiso 1 1 calc R
H(55C) -0.1953 1.0938 0.7637 0.090 Uiso 1 1 calc R
H(56A) -0.0440 1.2147 0.6439 0.098 Uiso 1 1 calc R
H(56B) -0.1494 1.2714 0.5720 0.098 Uiso 1 1 calc R
H(56C) -0.0587 1.1240 0.5483 0.098 Uiso 1 1 calc R

loop_
_atom_site_aniso_label
_atom_site_aniso_U_11
_atom_site_aniso_U_22
_atom_site_aniso_U_33
_atom_site_aniso_U_12
_atom_site_aniso_U_13
_atom_site_aniso_U_23
S(1) 0.0327(3) 0.0369(3) 0.0282(3) 0.0046(3) 0.0069(2) 0.0066(2)
Si(5) 0.0367(3) 0.0504(4) 0.0277(3) 0.0097(3) 0.0024(3) 0.0021(3)
O(11) 0.0407(9) 0.0341(9) 0.0400(9) 0.0048(7) 0.0065(7) 0.0118(7)
O(12) 0.0401(9) 0.0568(11) 0.0322(9) 0.0116(8) 0.0147(7) 0.0067(8)
O(31) 0.0243(7) 0.0529(11) 0.0337(9) -0.0011(7) 0.0078(6) -0.0051(7)
O(32) 0.0680(14) 0.096(2) 0.126(2) -0.0479(14) 0.0447(15) -0.0575(18)
O(51) 0.0330(8) 0.0457(10) 0.0294(8) 0.0029(8) -0.0034(7) 0.0019(7)
C(1) 0.0281(10) 0.0288(11) 0.0303(10) 0.0006(10) 0.0060(8) 0.0050(10)
C(2) 0.0258(10) 0.0333(13) 0.0280(11) 0.0024(9) 0.0013(9) 0.0013(8)
C(3) 0.0239(10) 0.0361(13) 0.0279(11) -0.0015(9) 0.0068(9) -0.0027(9)
C(4) 0.0297(11) 0.0387(13) 0.0255(11) -0.0003(10) 0.0035(9) -0.0022(9)
C(5) 0.0257(10) 0.0420(14) 0.0259(11) 0.0020(10) -0.0032(9) -0.0002(10)
C(6) 0.0251(10) 0.0449(15) 0.0372(12) -0.0006(10) 0.0034(9) 0.0046(10)
C(7) 0.0302(11) 0.0390(14) 0.0340(12) 0.0035(10) 0.0078(9) 0.0086(10)
C(11) 0.0332(11) 0.0354(13) 0.0253(11) 0.0064(10) 0.0029(9) 0.0009(9)
C(12) 0.0399(13) 0.0397(14) 0.0404(14) 0.0068(11) -0.0005(11) 0.0035(11)
C(13) 0.0319(12) 0.0519(17) 0.0508(15) 0.0065(12) -0.0049(11) -0.0022(13)
C(14) 0.0366(13) 0.0440(15) 0.0553(16) -0.0030(12) 0.0015(12) -0.0067(13)
C(15) 0.0445(14) 0.0355(16) 0.0588(16) 0.0033(12) 0.0054(12) -0.0015(12)
C(16) 0.0334(12) 0.0355(14) 0.0435(14) 0.0053(11) 0.0042(10) 0.0015(11)
C(21) 0.0455(13) 0.0332(13) 0.0422(14) 0.0032(11) 0.0071(11) -0.0037(11)
C(32) 0.0339(13) 0.073(2) 0.0435(15) -0.0156(14) 0.0106(11) -0.0060(15)
C(33) 0.0356(14) 0.134(4) 0.0519(18) -0.0164(18) 0.0182(13) -0.0055(19)
C(41) 0.0431(14) 0.0579(18) 0.0310(13) 0.0026(13) 0.0089(11) 0.0073(11)
C(51) 0.0372(13) 0.070(2) 0.0376(14) 0.0100(14) -0.0004(11) -0.0036(13)
C(52) 0.078(2) 0.112(3) 0.0415(17) 0.009(2) 0.0075(16) -0.0264(19)
C(53) 0.080(2) 0.124(4) 0.072(2) 0.050(3) -0.038(2) -0.017(2)
C(54) 0.0476(18) 0.097(3) 0.091(3) -0.0125(18) 0.0043(17) -0.019(2)
C(55) 0.0652(18) 0.076(2) 0.0383(15) 0.0241(17) 0.0083(13) -0.0021(14)
C(56) 0.0618(19) 0.0535(19) 0.080(2) 0.0116(16) 0.0096(17) 0.0142(17)

loop_
_atom_type_symbol
_atom_type_radius_bond
S 1.02
Si 1.11
O 0.73
C 0.77
H 0.32

loop_
_geom_angle_atom_site_label_1
_geom_angle_atom_site_label_2
_geom_angle_atom_site_label_3
_geom_angle
O12 S1 O11 118.36(11)
O12 S1 C1 109.60(10)
O11 S1 C1 107.54(11)
O12 S1 C11 109.66(11)
O11 S1 C11 106.48(11)
C1 S1 C11 104.26(10)
O51 Si5 C56 110.39(12)
O51 Si5 C55 111.79(11)
C56 Si5 C55 107.85(16)
O51 Si5 C51 103.14(11)
C56 Si5 C51 111.78(15)
C55 Si5 C51 111.91(13)
C32 O31 C3 117.34(19)
C5 O51 Si5 127.35(15)
C7 C1 C2 126.92(19)
C7 C1 S1 116.82(16)
C2 C1 S1 116.14(14)
C1 C2 C21 112.92(19)
C1 C2 C3 110.02(18)
C21 C2 C3 114.86(19)
C1 C2 H2 106.10
C21 C2 H2 106.10
C3 C2 H2 106.10
O31 C3 C4 106.42(17)
O31 C3 C2 105.11(17)
C4 C3 C2 118.20(18)
O31 C3 H3 108.90
C4 C3 H3 108.90
C2 C3 H3 108.90
C41 C4 C3 109.27(19)
C41 C4 C5 109.3(2)
C3 C4 C5 112.99(18)
C41 C4 H4 108.40
C3 C4 H4 108.40
C5 C4 H4 108.40
O51 C5 C6 106.36(17)
O51 C5 C4 106.50(17)
C6 C5 C4 116.1(2)
O51 C5 H5 109.20
C6 C5 H5 109.20
C4 C5 H5 109.20
C7 C6 C5 115.06(19)
C7 C6 H6A 108.50
C5 C6 H6A 108.50
C7 C6 H6B 108.50
C5 C6 H6B 108.50
H6A C6 H6B 107.50
C1 C7 C6 125.6(2)
C1 C7 H7 117.20
C6 C7 H7 117.20
C12 C11 C16 121.0(2)
C12 C11 S1 119.77(19)
C16 C11 S1 119.17(17)
C13 C12 C11 119.4(2)
C13 C12 H12 120.30
C11 C12 H12 120.30
C12 C13 C14 119.9(2)
C12 C13 H13 120.10
C14 C13 H13 120.10
C15 C14 C13 120.5(2)
C15 C14 H14 119.70
C13 C14 H14 119.70
C14 C15 C16 119.8(2)
C14 C15 H15 120.10
C16 C15 H15 120.10
C11 C16 C15 119.3(2)
C11 C16 H16 120.30
C15 C16 H16 120.30
C2 C21 H21A 109.50
C2 C21 H21B 109.50
H21A C21 H21B 109.50
C2 C21 H21C 109.50
H21A C21 H21C 109.50
H21B C21 H21C 109.50
O32 C32 O31 124.2(2)
O32 C32 C33 124.7(3)
O31 C32 C33 111.2(3)
C32 C33 H33A 109.50
C32 C33 H33B 109.50
H33A C33 H33B 109.50
C32 C33 H33C 109.50
H33A C33 H33C 109.50
H33B C33 H33C 109.50
C4 C41 H41A 109.50
C4 C41 H41B 109.50
H41A C41 H41B 109.50
C4 C41 H41C 109.50
H41A C41 H41C 109.50
H41B C41 H41C 109.50
C52 C51 C54 108.5(3)
C52 C51 C53 109.2(3)
C54 C51 C53 109.5(3)
C52 C51 Si5 110.6(2)
C54 C51 Si5 109.5(2)
C53 C51 Si5 109.5(2)
C51 C52 H52A 109.50
C51 C52 H52B 109.50
H52A C52 H52B 109.50
C51 C52 H52C 109.50
H52A C52 H52C 109.50
H52B C52 H52C 109.50
C51 C53 H53A 109.50
C51 C53 H53B 109.50
H53A C53 H53B 109.50
C51 C53 H53C 109.50
H53A C53 H53C 109.50
H53B C53 H53C 109.50
C51 C54 H54A 109.50
C51 C54 H54B 109.50
H54A C54 H54B 109.50
C51 C54 H54C 109.50
H54A C54 H54C 109.50
H54B C54 H54C 109.50
Si5 C55 H55A 109.50
Si5 C55 H55B 109.50
H55A C55 H55B 109.50
Si5 C55 H55C 109.50
H55A C55 H55C 109.50
H55B C55 H55C 109.50
Si5 C56 H56A 109.50
Si5 C56 H56B 109.50
H56A C56 H56B 109.50
Si5 C56 H56C 109.50
H56A C56 H56C 109.50
H56B C56 H56C 109.50

loop_
_geom_bond_atom_site_label_1
_geom_bond_atom_site_label_2
_geom_bond_distance
S1 O12 1.4373(17)
S1 O11 1.4441(17)
S1 C1 1.768(2)
S1 C11 1.769(2)
Si5 O51 1.6470(17)
Si5 C56 1.856(3)
Si5 C55 1.857(3)
Si5 C51 1.873(3)
O31 C32 1.340(3)
O31 C3 1.464(2)
O32 C32 1.188(4)
O51 C5 1.440(2)
C1 C7 1.329(3)
C1 C2 1.507(3)
C2 C21 1.532(3)
C2 C3 1.541(3)
C2 H2 1.0000
C3 C4 1.536(3)
C3 H3 1.0000
C4 C41 1.526(3)
C4 C5 1.540(3)
C4 H4 1.0000
C5 C6 1.533(3)
C5 H5 1.0000
C6 C7 1.498(3)
C6 H6A 0.9900
C6 H6B 0.9900
C7 H7 0.9500
C11 C12 1.382(3)
C11 C16 1.385(3)
C12 C13 1.381(4)
C12 H12 0.9500
C13 C14 1.388(4)
C13 H13 0.9500
C14 C15 1.381(3)
C14 H14 0.9500
C15 C16 1.386(3)
C15 H15 0.9500
C16 H16 0.9500
C21 H21A 0.9800
C21 H21B 0.9800
C21 H21C 0.9800
C32 C33 1.503(4)
C33 H33A 0.9800
C33 H33B 0.9800
C33 H33C 0.9800
C41 H41A 0.9800
C41 H41B 0.9800
C41 H41C 0.9800
C51 C52 1.523(4)
C51 C54 1.534(5)
C51 C53 1.537(4)
C52 H52A 0.9800
C52 H52B 0.9800
C52 H52C 0.9800
C53 H53A 0.9800
C53 H53B 0.9800
C53 H53C 0.9800
C54 H54A 0.9800
C54 H54B 0.9800
C54 H54C 0.9800
C55 H55A 0.9800
C55 H55B 0.9800
C55 H55C 0.9800
C56 H56A 0.9800
C56 H56B 0.9800
C56 H56C 0.9800

loop_
_geom_torsion_atom_site_label_1
_geom_torsion_atom_site_label_2
_geom_torsion_atom_site_label_3
_geom_torsion_atom_site_label_4
_geom_torsion
C56 Si5 O51 C5 71.2(2)
C55 Si5 O51 C5 -48.9(2)
C51 Si5 O51 C5 -169.27(18)
O12 S1 C1 C7 -8.9(2)
O11 S1 C1 C7 121.0(2)
C11 S1 C1 C7 -126.3(2)
O12 S1 C1 C2 174.85(17)
O11 S1 C1 C2 -55.26(19)
C11 S1 C1 C2 57.5(2)
C7 C1 C2 C21 -73.5(3)
S1 C1 C2 C21 102.2(2)
C7 C1 C2 C3 56.2(3)
S1 C1 C2 C3 -127.97(17)
C32 O31 C3 C4 117.0(2)
C32 O31 C3 C2 -116.8(2)
C1 C2 C3 O31 164.83(17)
C21 C2 C3 O31 -66.4(2)
C1 C2 C3 C4 -76.7(2)
C21 C2 C3 C4 52.0(3)
O31 C3 C4 C41 -52.1(2)
C2 C3 C4 C41 -169.88(19)
O31 C3 C4 C5 -173.93(19)
C2 C3 C4 C5 68.3(3)
Si5 O51 C5 C6 103.7(2)
Si5 O51 C5 C4 -131.94(18)
C41 C4 C5 O51 57.6(2)
C3 C4 C5 O51 179.44(18)
C41 C4 C5 C6 175.7(2)
C3 C4 C5 C6 -62.4(3)
O51 C5 C6 C7 -170.0(2)
C4 C5 C6 C7 71.8(3)
C2 C1 C7 C6 0.8(4)
S1 C1 C7 C6 -175.00(19)
C5 C6 C7 C1 -58.3(3)
O12 S1 C11 C12 123.38(19)
O11 S1 C11 C12 -5.8(2)
C1 S1 C11 C12 -119.34(19)
O12 S1 C11 C16 -57.7(2)
O11 S1 C11 C16 173.12(18)
C1 S1 C11 C16 59.6(2)
C16 C11 C12 C13 -0.3(3)
S1 C11 C12 C13 178.5(2)
C11 C12 C13 C14 -1.9(4)
C12 C13 C14 C15 2.8(4)
C13 C14 C15 C16 -1.5(4)
C12 C11 C16 C15 1.7(3)
S1 C11 C16 C15 -177.22(19)
C14 C15 C16 C11 -0.7(4)
C3 O31 C32 O32 4.0(4)
C3 O31 C32 C33 -175.6(2)
O51 Si5 C51 C52 -64.0(3)
C56 Si5 C51 C52 54.6(3)
C55 Si5 C51 C52 175.7(3)
O51 Si5 C51 C54 55.6(2)
C56 Si5 C51 C54 174.2(2)
C55 Si5 C51 C54 -64.8(2)
O51 Si5 C51 C53 175.6(2)
C56 Si5 C51 C53 -65.8(3)
C55 Si5 C51 C53 55.3(3)
